data_7160601
loop_
_publ_author_name
'Sana, Rabindra Nath'
'Chakraborty, Sudipta'
'M, Vageesh'
'Adak, Soumen'
'Bhaumik, Tanurima'
'Dey, Raju'
'Manna, Susanta Kumar'

_publ_section_title
;
 Synthesis and biological evaluation of naphthoquinone-fused pyrrole and
 imidazopyridinedione heterocycles.
;
_journal_issue 30
_journal_name_full 'Organic &amp; biomolecular chemistry'
_journal_page_first 7124
_journal_page_last 7131
_journal_paper_doi 10.1039/d5ob00564g
_journal_volume 23
_journal_year 2025
_chemical_formula_moiety 'C16 H10 N2 O2'
_chemical_formula_sum 'C16 H10 N2 O2'
_chemical_formula_weight 262.26
_space_group_crystal_system monoclinic
_space_group_IT_number 15
_space_group_name_Hall '-C 2yc'
_space_group_name_H-M_alt 'C 1 2/c 1'
_atom_sites_solution_hydrogens geom
_atom_sites_solution_primary dual
_audit_creation_date 2025-03-05
_audit_creation_method
;
Olex2 1.5
(compiled 2024.02.16 svn.r378c4104 for OlexSys, GUI svn.r6928)
;
_audit_update_record
;
2025-03-15 deposited with the CCDC.	2025-06-16 downloaded from the CCDC.
;
_cell_angle_alpha 90
_cell_angle_beta 98.538(2)
_cell_angle_gamma 90
_cell_formula_units_Z 8
_cell_length_a 11.2124(5)
_cell_length_b 10.4043(5)
_cell_length_c 20.6250(9)
_cell_measurement_reflns_used 9837
_cell_measurement_temperature 100.00
_cell_measurement_theta_max 25.58
_cell_measurement_theta_min 2.68
_cell_volume 2379.39(19)
_computing_cell_refinement 'SAINT V8.40B (?, 2016)'
_computing_data_reduction 'SAINT V8.40B (?, 2016)'
_computing_molecular_graphics 'Olex2 1.5 (Dolomanov et al., 2009)'
_computing_publication_material 'Olex2 1.5 (Dolomanov et al., 2009)'
_computing_structure_refinement 'SHELXL 2018/3 (Sheldrick, 2015)'
_computing_structure_solution 'SHELXT 2018/2 (Sheldrick, 2018)'
_diffrn_ambient_temperature 100.00
_diffrn_measured_fraction_theta_full 1.000
_diffrn_measured_fraction_theta_max 0.999
_diffrn_measurement_device_type 'Bruker APEX-II CCD'
_diffrn_measurement_method '\f and \w scans'
_diffrn_radiation_type MoK\a
_diffrn_radiation_wavelength 0.71073
_diffrn_reflns_av_R_equivalents 0.0808
_diffrn_reflns_av_unetI/netI 0.0246
_diffrn_reflns_Laue_measured_fraction_full 1.000
_diffrn_reflns_Laue_measured_fraction_max 0.999
_diffrn_reflns_limit_h_max 13
_diffrn_reflns_limit_h_min -13
_diffrn_reflns_limit_k_max 12
_diffrn_reflns_limit_k_min -12
_diffrn_reflns_limit_l_max 25
_diffrn_reflns_limit_l_min -25
_diffrn_reflns_number 69236
_diffrn_reflns_point_group_measured_fraction_full 1.000
_diffrn_reflns_point_group_measured_fraction_max 0.999
_diffrn_reflns_theta_full 25.242
_diffrn_reflns_theta_max 25.799
_diffrn_reflns_theta_min 1.997
_diffrn_source_current 1.4
_diffrn_source_power 0.07
_diffrn_source_voltage 50.0
_diffrn_standards_number 0
_exptl_absorpt_coefficient_mu 0.099
_exptl_absorpt_correction_T_max 0.7453
_exptl_absorpt_correction_T_min 0.6938
_exptl_absorpt_correction_type none
_exptl_absorpt_process_details
;
SADABS-2016/2 (Bruker,2016/2) was used for absorption correction.
wR2(int) was 0.0905 before and 0.0756 after correction.
The Ratio of minimum to maximum transmission is 0.9309.
The \l/2 correction factor is Not present.
;
_exptl_crystal_density_diffrn 1.464
_exptl_crystal_description block
_exptl_crystal_F_000 1088
_refine_diff_density_max 0.416
_refine_diff_density_min -0.458
_refine_diff_density_rms 0.236
_refine_ls_extinction_method none
_refine_ls_goodness_of_fit_ref 1.155
_refine_ls_hydrogen_treatment constr
_refine_ls_matrix_type full
_refine_ls_number_parameters 182
_refine_ls_number_reflns 2296
_refine_ls_number_restraints 0
_refine_ls_restrained_S_all 1.155
_refine_ls_R_factor_all 0.0423
_refine_ls_R_factor_gt 0.0386
_refine_ls_shift/su_max 0.001
_refine_ls_shift/su_mean 0.000
_refine_ls_structure_factor_coef Fsqd
_refine_ls_weighting_details 'w=1/[\s^2^(Fo^2^)+(0.0639P)^2^+1.4568P] where P=(Fo^2^+2Fc^2^)/3'
_refine_ls_weighting_scheme calc
_refine_ls_wR_factor_gt 0.1148
_refine_ls_wR_factor_ref 0.1178
_reflns_Friedel_coverage 0.000
_reflns_number_gt 2053
_reflns_number_total 2296
_reflns_threshold_expression 'I > 2\s(I)'
_cod_data_source_file d5ob00564g2.cif
_cod_data_source_block SM1
_cod_depositor_comments 'Adding full bibliography for 7160601.cif.'
_cod_database_code 7160601
_shelx_shelxl_version_number 2018/3
_shelx_space_group_comment
;
The symmetry employed for this shelxl refinement is uniquely defined
by the following loop, which should always be used as a source of
symmetry information in preference to the above space-group names.
They are only intended as comments.
;
_olex2_refinement_description
;
1. Fixed Uiso
 At 1.2 times of:
  All C(H) groups
 At 1.5 times of:
  All C(H,H,H) groups
2.a Aromatic/amide H refined with riding coordinates:
 C00C(H00C), C00D(H00D), C00E(H00E), C00G(H00G), C00H(H00H), C00I(H00I),
 C00K(H00K)
2.b Idealised Me refined as rotating group:
 C00J(H00A,H00B,H00F)
;
_olex2_submission_special_instructions 'No special instructions were received'

loop_
_space_group_symop_operation_xyz
'x, y, z'
'-x, y, -z+1/2'
'x+1/2, y+1/2, z'
'-x+1/2, y+1/2, -z+1/2'
'-x, -y, -z'
'x, -y, z-1/2'
'-x+1/2, -y+1/2, -z'
'x+1/2, -y+1/2, z-1/2'

loop_
_atom_site_label
_atom_site_type_symbol
_atom_site_fract_x
_atom_site_fract_y
_atom_site_fract_z
_atom_site_U_iso_or_equiv
_atom_site_adp_type
_atom_site_occupancy
_atom_site_site_symmetry_order
_atom_site_calc_flag
_atom_site_refinement_flags_posn
_atom_site_refinement_flags_adp
_atom_site_refinement_flags_occupancy
_atom_site_disorder_assembly
_atom_site_disorder_group
O001 O 0.46493(9) 0.84780(10) 0.43515(5) 0.0286(3) Uani 1 1 d . . . . .
O002 O 0.41264(9) 0.67702(11) 0.33397(5) 0.0313(3) Uani 1 1 d . . . . .
N003 N 0.63191(10) 0.74862(11) 0.55410(5) 0.0199(3) Uani 1 1 d . . . . .
N004 N 0.71629(10) 0.55031(11) 0.55456(5) 0.0204(3) Uani 1 1 d . . . . .
C005 C 0.59110(11) 0.69184(13) 0.49387(6) 0.0199(3) Uani 1 1 d . . . . .
C006 C 0.54150(12) 0.51538(14) 0.38685(6) 0.0218(3) Uani 1 1 d . . . . .
C007 C 0.70744(11) 0.65918(13) 0.58932(7) 0.0201(3) Uani 1 1 d . . . . .
C008 C 0.64541(11) 0.57146(13) 0.49669(6) 0.0193(3) Uani 1 1 d . . . . .
C009 C 0.76307(12) 0.68962(14) 0.65337(7) 0.0229(3) Uani 1 1 d . . . . .
C00A C 0.62443(11) 0.48133(13) 0.44202(6) 0.0202(3) Uani 1 1 d . . . . .
C00B C 0.48202(12) 0.64346(14) 0.38184(7) 0.0229(3) Uani 1 1 d . . . . .
C00C C 0.74019(13) 0.80910(14) 0.67737(7) 0.0253(3) Uani 1 1 d . . . . .
H00C H 0.776725 0.832473 0.720281 0.030 Uiso 1 1 calc R U . . .
C00D C 0.51837(13) 0.42897(15) 0.33484(7) 0.0266(3) Uani 1 1 d . . . . .
H00D H 0.461176 0.450210 0.297648 0.032 Uiso 1 1 calc R U . . .
C00E C 0.60935(12) 0.86755(13) 0.57821(7) 0.0230(3) Uani 1 1 d . . . . .
H00E H 0.557520 0.926856 0.552809 0.028 Uiso 1 1 calc R U . . .
C00F C 0.51091(12) 0.74106(13) 0.43957(7) 0.0217(3) Uani 1 1 d . . . . .
C00G C 0.68506(12) 0.36478(14) 0.44354(7) 0.0238(3) Uani 1 1 d . . . . .
H00G H 0.742474 0.343028 0.480549 0.029 Uiso 1 1 calc R U . . .
C00H C 0.66364(13) 0.89772(14) 0.63967(7) 0.0258(3) Uani 1 1 d . . . . .
H00H H 0.649879 0.979632 0.657518 0.031 Uiso 1 1 calc R U . . .
C00I C 0.57849(13) 0.31207(16) 0.33713(7) 0.0299(4) Uani 1 1 d . . . . .
H00I H 0.562285 0.253727 0.301479 0.036 Uiso 1 1 calc R U . . .
C00J C 0.84309(13) 0.59154(15) 0.69145(7) 0.0290(4) Uani 1 1 d . . . . .
H00A H 0.796859 0.512941 0.695957 0.043 Uiso 1 1 calc R U . . .
H00B H 0.873611 0.625721 0.735033 0.043 Uiso 1 1 calc R U . . .
H00F H 0.911049 0.571921 0.668206 0.043 Uiso 1 1 calc R U . . .
C00K C 0.66226(13) 0.27993(15) 0.39130(7) 0.0281(3) Uani 1 1 d . . . . .
H00K H 0.703752 0.200156 0.392549 0.034 Uiso 1 1 calc R U . . .

loop_
_atom_site_aniso_label
_atom_site_aniso_U_11
_atom_site_aniso_U_22
_atom_site_aniso_U_33
_atom_site_aniso_U_23
_atom_site_aniso_U_13
_atom_site_aniso_U_12
O001 0.0276(5) 0.0246(6) 0.0318(6) 0.0047(4) -0.0014(4) 0.0073(4)
O002 0.0294(6) 0.0393(6) 0.0230(6) 0.0051(4) -0.0033(4) 0.0078(5)
N003 0.0186(6) 0.0198(6) 0.0210(6) 0.0031(4) 0.0014(4) 0.0016(4)
N004 0.0201(6) 0.0213(6) 0.0196(6) 0.0031(4) 0.0016(4) 0.0019(5)
C005 0.0194(6) 0.0202(7) 0.0200(7) 0.0021(5) 0.0025(5) 0.0007(5)
C006 0.0185(6) 0.0270(7) 0.0204(7) 0.0027(5) 0.0045(5) 0.0006(5)
C007 0.0175(6) 0.0210(7) 0.0217(7) 0.0042(5) 0.0024(5) 0.0019(5)
C008 0.0179(6) 0.0204(7) 0.0199(6) 0.0038(5) 0.0036(5) 0.0005(5)
C009 0.0207(7) 0.0261(7) 0.0214(7) 0.0022(6) 0.0020(5) -0.0013(6)
C00A 0.0186(6) 0.0225(7) 0.0200(7) 0.0027(5) 0.0047(5) 0.0000(5)
C00B 0.0184(7) 0.0302(8) 0.0202(7) 0.0053(6) 0.0029(5) 0.0015(6)
C00C 0.0252(7) 0.0280(8) 0.0220(7) -0.0008(6) 0.0011(5) -0.0032(6)
C00D 0.0218(7) 0.0373(9) 0.0205(7) -0.0007(6) 0.0026(5) 0.0007(6)
C00E 0.0222(7) 0.0188(7) 0.0277(7) 0.0020(5) 0.0033(5) 0.0024(5)
C00F 0.0181(6) 0.0239(7) 0.0231(7) 0.0053(5) 0.0033(5) 0.0021(5)
C00G 0.0226(7) 0.0254(7) 0.0231(7) 0.0013(5) 0.0023(5) 0.0025(6)
C00H 0.0262(7) 0.0220(7) 0.0290(7) -0.0021(6) 0.0036(6) -0.0007(6)
C00I 0.0275(8) 0.0371(9) 0.0251(7) -0.0082(6) 0.0041(6) 0.0009(6)
C00J 0.0303(8) 0.0322(8) 0.0222(7) 0.0034(6) -0.0034(6) 0.0023(6)
C00K 0.0265(7) 0.0277(8) 0.0305(8) -0.0040(6) 0.0057(6) 0.0034(6)

loop_
_atom_type_symbol
_atom_type_description
_atom_type_scat_dispersion_real
_atom_type_scat_dispersion_imag
_atom_type_scat_source
C C 0.0033 0.0016 'International Tables Vol C Tables 4.2.6.8 and 6.1.1.4'
H H 0.0000 0.0000 'International Tables Vol C Tables 4.2.6.8 and 6.1.1.4'
N N 0.0061 0.0033 'International Tables Vol C Tables 4.2.6.8 and 6.1.1.4'
O O 0.0106 0.0060 'International Tables Vol C Tables 4.2.6.8 and 6.1.1.4'

loop_
_geom_angle_atom_site_label_1
_geom_angle_atom_site_label_2
_geom_angle_atom_site_label_3
_geom_angle
_geom_angle_site_symmetry_1
_geom_angle_site_symmetry_3
_geom_angle_publ_flag
C007 N003 C005 106.08(11) . . ?
C00E N003 C005 130.81(12) . . ?
C00E N003 C007 123.11(12) . . ?
C008 N004 C007 104.61(11) . . ?
N003 C005 C00F 129.49(13) . . ?
C008 C005 N003 105.15(11) . . ?
C008 C005 C00F 125.36(13) . . ?
C00A C006 C00B 121.25(13) . . ?
C00D C006 C00A 119.09(13) . . ?
C00D C006 C00B 119.62(12) . . ?
N003 C007 C009 119.34(12) . . ?
N004 C007 N003 111.79(11) . . ?
N004 C007 C009 128.87(12) . . ?
N004 C008 C005 112.37(12) . . ?
N004 C008 C00A 125.79(12) . . ?
C005 C008 C00A 121.84(12) . . ?
C007 C009 C00J 118.96(13) . . ?
C00C C009 C007 117.36(13) . . ?
C00C C009 C00J 123.68(13) . . ?
C006 C00A C008 118.41(12) . . ?
C00G C00A C006 120.12(13) . . ?
C00G C00A C008 121.46(12) . . ?
O002 C00B C006 122.75(13) . . ?
O002 C00B C00F 117.93(13) . . ?
C006 C00B C00F 119.31(11) . . ?
C009 C00C H00C 119.3 . . ?
C009 C00C C00H 121.48(13) . . ?
C00H C00C H00C 119.3 . . ?
C006 C00D H00D 119.8 . . ?
C00I C00D C006 120.33(13) . . ?
C00I C00D H00D 119.8 . . ?
N003 C00E H00E 121.1 . . ?
C00H C00E N003 117.75(13) . . ?
C00H C00E H00E 121.1 . . ?
O001 C00F C005 126.58(14) . . ?
O001 C00F C00B 119.77(12) . . ?
C005 C00F C00B 113.66(12) . . ?
C00A C00G H00G 119.8 . . ?
C00K C00G C00A 120.35(13) . . ?
C00K C00G H00G 119.8 . . ?
C00C C00H H00H 119.5 . . ?
C00E C00H C00C 120.96(13) . . ?
C00E C00H H00H 119.5 . . ?
C00D C00I H00I 119.8 . . ?
C00D C00I C00K 120.34(14) . . ?
C00K C00I H00I 119.8 . . ?
C009 C00J H00A 109.5 . . ?
C009 C00J H00B 109.5 . . ?
C009 C00J H00F 109.5 . . ?
H00A C00J H00B 109.5 . . ?
H00A C00J H00F 109.5 . . ?
H00B C00J H00F 109.5 . . ?
C00G C00K C00I 119.74(14) . . ?
C00G C00K H00K 120.1 . . ?
C00I C00K H00K 120.1 . . ?

loop_
_geom_bond_atom_site_label_1
_geom_bond_atom_site_label_2
_geom_bond_distance
_geom_bond_site_symmetry_2
_geom_bond_publ_flag
O001 C00F 1.2220(17) . ?
O002 C00B 1.2140(16) . ?
N003 C005 1.3903(17) . ?
N003 C007 1.3885(17) . ?
N003 C00E 1.3710(18) . ?
N004 C007 1.3520(18) . ?
N004 C008 1.3501(17) . ?
C005 C008 1.3901(19) . ?
C005 C00F 1.4233(19) . ?
C006 C00A 1.4039(19) . ?
C006 C00B 1.487(2) . ?
C006 C00D 1.394(2) . ?
C007 C009 1.4106(19) . ?
C008 C00A 1.4585(19) . ?
C009 C00C 1.376(2) . ?
C009 C00J 1.5013(19) . ?
C00A C00G 1.388(2) . ?
C00B C00F 1.562(2) . ?
C00C H00C 0.9500 . ?
C00C C00H 1.412(2) . ?
C00D H00D 0.9500 . ?
C00D C00I 1.388(2) . ?
C00E H00E 0.9500 . ?
C00E C00H 1.359(2) . ?
C00G H00G 0.9500 . ?
C00G C00K 1.387(2) . ?
C00H H00H 0.9500 . ?
C00I H00I 0.9500 . ?
C00I C00K 1.389(2) . ?
C00J H00A 0.9800 . ?
C00J H00B 0.9800 . ?
C00J H00F 0.9800 . ?
C00K H00K 0.9500 . ?

loop_
_geom_torsion_atom_site_label_1
_geom_torsion_atom_site_label_2
_geom_torsion_atom_site_label_3
_geom_torsion_atom_site_label_4
_geom_torsion
_geom_torsion_site_symmetry_1
_geom_torsion_site_symmetry_2
_geom_torsion_site_symmetry_3
_geom_torsion_site_symmetry_4
_geom_torsion_publ_flag
O002 C00B C00F O001 -0.8(2) . . . . ?
O002 C00B C00F C005 178.79(12) . . . . ?
N003 C005 C008 N004 0.25(15) . . . . ?
N003 C005 C008 C00A 179.84(11) . . . . ?
N003 C005 C00F O001 2.7(2) . . . . ?
N003 C005 C00F C00B -176.82(12) . . . . ?
N003 C007 C009 C00C -0.90(19) . . . . ?
N003 C007 C009 C00J 179.08(12) . . . . ?
N003 C00E C00H C00C -0.3(2) . . . . ?
N004 C007 C009 C00C 179.14(13) . . . . ?
N004 C007 C009 C00J -0.9(2) . . . . ?
N004 C008 C00A C006 175.79(12) . . . . ?
N004 C008 C00A C00G -4.8(2) . . . . ?
C005 N003 C007 N004 0.14(15) . . . . ?
C005 N003 C007 C009 -179.83(12) . . . . ?
C005 N003 C00E C00H -179.35(13) . . . . ?
C005 C008 C00A C006 -3.74(19) . . . . ?
C005 C008 C00A C00G 175.72(12) . . . . ?
C006 C00A C00G C00K -1.5(2) . . . . ?
C006 C00B C00F O001 178.05(12) . . . . ?
C006 C00B C00F C005 -2.37(17) . . . . ?
C006 C00D C00I C00K 0.1(2) . . . . ?
C007 N003 C005 C008 -0.23(14) . . . . ?
C007 N003 C005 C00F 179.46(13) . . . . ?
C007 N003 C00E C00H -0.34(19) . . . . ?
C007 N004 C008 C005 -0.16(15) . . . . ?
C007 N004 C008 C00A -179.73(12) . . . . ?
C007 C009 C00C C00H 0.3(2) . . . . ?
C008 N004 C007 N003 0.01(14) . . . . ?
C008 N004 C007 C009 179.98(13) . . . . ?
C008 C005 C00F O001 -177.64(13) . . . . ?
C008 C005 C00F C00B 2.81(19) . . . . ?
C008 C00A C00G C00K 179.09(13) . . . . ?
C009 C00C C00H C00E 0.3(2) . . . . ?
C00A C006 C00B O002 177.81(13) . . . . ?
C00A C006 C00B C00F -0.97(19) . . . . ?
C00A C006 C00D C00I -1.3(2) . . . . ?
C00A C00G C00K C00I 0.2(2) . . . . ?
C00B C006 C00A C008 3.99(19) . . . . ?
C00B C006 C00A C00G -175.48(12) . . . . ?
C00B C006 C00D C00I 176.22(12) . . . . ?
C00D C006 C00A C008 -178.51(12) . . . . ?
C00D C006 C00A C00G 2.0(2) . . . . ?
C00D C006 C00B O002 0.3(2) . . . . ?
C00D C006 C00B C00F -178.46(12) . . . . ?
C00D C00I C00K C00G 0.5(2) . . . . ?
C00E N003 C005 C008 178.92(13) . . . . ?
C00E N003 C005 C00F -1.4(2) . . . . ?
C00E N003 C007 N004 -179.08(12) . . . . ?
C00E N003 C007 C009 0.95(19) . . . . ?
C00F C005 C008 N004 -179.45(12) . . . . ?
C00F C005 C008 C00A 0.1(2) . . . . ?
C00J C009 C00C C00H -179.66(13) . . . . ?
